data_4003449
loop_
_publ_author_name
'Wu, Chao'
'Lin, Lin'
'Jiang, Xingxing'
'Lin, Zheshuai'
'Huang, Zhipeng'
'Humphrey, Mark G.'
'Halasyamani, P. Shiv'
'Zhang, Chi'

_publ_section_title
;
 K5(W3O9F4)(IO3): An Efficient Mid-Infrared Nonlinear Optical Compound
 with High Laser Damage Threshold
;
_journal_issue 24
_journal_name_full 'Chemistry of Materials'
_journal_page_first 10100
_journal_paper_doi 10.1021/acs.chemmater.9b03214
_journal_volume 31
_journal_year 2019
_chemical_formula_sum 'F4 I K5 O12 W3'
_chemical_formula_weight 1141.95
_space_group_IT_number 6
_space_group_name_Hall 'P -2y'
_space_group_name_H-M_alt 'P 1 m 1'
_symmetry_cell_setting monoclinic
_symmetry_space_group_name_H-M 'P 1 m 1'
_atom_sites_solution_hydrogens none
_atom_sites_solution_primary direct
_atom_sites_solution_secondary difmap
_audit_creation_method SHELXL-97
_cell_angle_alpha 90.00
_cell_angle_beta 102.0070(10)
_cell_angle_gamma 90.00
_cell_formula_units_Z 1
_cell_length_a 9.7129(5)
_cell_length_b 3.7122(2)
_cell_length_c 10.9575(5)
_cell_measurement_reflns_used 8939
_cell_measurement_temperature 293(2)
_cell_measurement_theta_max 27.87
_cell_measurement_theta_min 2.55
_cell_volume 386.44(3)
_computing_cell_refinement 'Bruker SAINT'
_computing_data_collection 'Bruker APEX2'
_computing_data_reduction 'Bruker SAINT'
_computing_molecular_graphics 'Bruker SHELXTL'
_computing_publication_material 'Bruker SHELXTL'
_computing_structure_refinement 'SHELXL-97 (Sheldrick, 1997)'
_computing_structure_solution 'SHELXS-97 (Sheldrick, 1990)'
_diffrn_ambient_temperature 293(2)
_diffrn_measured_fraction_theta_full 0.998
_diffrn_measured_fraction_theta_max 0.998
_diffrn_measurement_device_type bruker-CCD
_diffrn_measurement_method 'w scans'
_diffrn_radiation_monochromator graphite
_diffrn_radiation_source 'fine-focus sealed tube'
_diffrn_radiation_type MoK\a
_diffrn_radiation_wavelength 0.71073
_diffrn_reflns_av_R_equivalents 0.0268
_diffrn_reflns_av_sigmaI/netI 0.0223
_diffrn_reflns_limit_h_max 12
_diffrn_reflns_limit_h_min -12
_diffrn_reflns_limit_k_max 4
_diffrn_reflns_limit_k_min -4
_diffrn_reflns_limit_l_max 14
_diffrn_reflns_limit_l_min -14
_diffrn_reflns_number 9422
_diffrn_reflns_theta_full 27.87
_diffrn_reflns_theta_max 27.87
_diffrn_reflns_theta_min 2.55
_exptl_absorpt_coefficient_mu 25.716
_exptl_absorpt_correction_T_max 0.0163
_exptl_absorpt_correction_T_min 0.0023
_exptl_absorpt_correction_type multi-scan
_exptl_absorpt_process_details 'SADABS V2014/5 (Bruker AXS Inc.)'
_exptl_crystal_colour colourless
_exptl_crystal_density_diffrn 4.907
_exptl_crystal_density_method 'not measured'
_exptl_crystal_description needle-like
_exptl_crystal_F_000 502
_exptl_crystal_size_max 0.28
_exptl_crystal_size_mid 0.06
_exptl_crystal_size_min 0.05
_refine_diff_density_max 1.865
_refine_diff_density_min -2.703
_refine_diff_density_rms 0.612
_refine_ls_abs_structure_details 'Flack H D (1983), Acta Cryst. A39, 876-881'
_refine_ls_abs_structure_Flack 0.00
_refine_ls_extinction_method none
_refine_ls_goodness_of_fit_ref 1.109
_refine_ls_hydrogen_treatment none
_refine_ls_matrix_type full
_refine_ls_number_parameters 157
_refine_ls_number_reflns 2120
_refine_ls_number_restraints 20
_refine_ls_restrained_S_all 1.113
_refine_ls_R_factor_all 0.0389
_refine_ls_R_factor_gt 0.0388
_refine_ls_shift/su_max 0.001
_refine_ls_shift/su_mean 0.000
_refine_ls_structure_factor_coef Fsqd
_refine_ls_weighting_details 'calc w=1/[\s^2^(Fo^2^)+(0.0713P)^2^+2.3013P] where P=(Fo^2^+2Fc^2^)/3'
_refine_ls_weighting_scheme calc
_refine_ls_wR_factor_gt 0.1014
_refine_ls_wR_factor_ref 0.1018
_reflns_number_gt 2116
_reflns_number_total 2120
_reflns_threshold_expression >2sigma(I)
_cod_data_source_file cm9b03214_si_002.cif
_cod_data_source_block 1
_cod_depositor_comments
;
The following automatic conversions were performed:

data item '_symmetry_cell_setting' value 'Monoclinic' was changed to
'monoclinic' in accordance with the
/home/data/users/saulius/crontab/automatic-downloads/rss-feeds/ACS/lib/dictionaries/cif_core.dic
dictionary named 'cif_core.dic' version 2.4.2 last updated on
2011-04-26.

Automatic conversion script
Id: cif_fix_values 7556 2019-12-06 15:28:31Z antanas 

 Adding full bibliography for 4003449.cif.
;
_cod_original_sg_symbol_H-M Pm
_cod_database_code 4003449

loop_
_symmetry_equiv_pos_as_xyz
'x, y, z'
'x, -y, z'

loop_
_atom_site_label
_atom_site_type_symbol
_atom_site_fract_x
_atom_site_fract_y
_atom_site_fract_z
_atom_site_U_iso_or_equiv
_atom_site_adp_type
_atom_site_occupancy
_atom_site_symmetry_multiplicity
_atom_site_calc_flag
_atom_site_refinement_flags
W3 W 0.34763(6) 0.0000 0.95332(6) 0.0352(2) Uani 1 2 d S
W2 W 0.71405(7) 0.0000 0.85824(6) 0.03299(18) Uani 1 2 d S
W1 W 0.66692(6) 0.0000 0.50593(5) 0.02997(17) Uani 1 2 d S
F2 F 0.2499(12) 0.0000 0.7664(12) 0.046(3) Uani 1 2 d S
F3 F 0.7826(12) 0.0000 1.0467(11) 0.036(2) Uani 1 2 d S
F4 F 0.4474(12) 0.0000 0.4833(11) 0.040(3) Uani 1 2 d S
F1 F 0.1558(15) 0.0000 0.9676(15) 0.076(6) Uani 1 2 d S
O9 O 0.6354(11) 0.5000 0.5170(15) 0.031(3) Uani 1 2 d SU
O2 O 0.516(3) 0.0000 0.906(2) 0.075(5) Uani 1 2 d SU
O7 O 0.8495(13) 0.0000 0.5610(13) 0.037(3) Uani 1 2 d S
O8 O 0.6481(19) 0.0000 0.3443(12) 0.047(4) Uani 1 2 d S
O3 O 0.321(3) 0.5000 0.929(2) 0.074(7) Uani 1 2 d S
O4 O 0.6294(13) 0.0000 0.6972(11) 0.037(3) Uani 1 2 d S
O6 O 0.684(2) 0.5000 0.8740(19) 0.056(4) Uani 1 2 d SU
O5 O 0.8893(16) 0.0000 0.8366(17) 0.089(9) Uani 1 2 d S
O1 O 0.4141(15) 0.0000 1.1152(14) 0.037(3) Uani 1 2 d S
I1 I 0.03320(19) 0.0000 0.38389(18) 0.0587(5) Uani 1 2 d S
O10 O 0.1430(14) 0.0000 0.2678(13) 0.041(3) Uani 1 2 d S
O11 O -0.0887(16) 0.378(4) 0.2890(15) 0.034(3) Uani 0.50 1 d P
O12 O 0.1435(16) 0.371(5) 0.4918(14) 0.034(3) Uani 0.50 1 d P
K1 K 0.6540(5) 0.5000 0.1591(6) 0.0375(10) Uani 1 2 d S
K2 K 0.3960(6) 0.5000 0.6528(6) 0.0420(12) Uani 1 2 d S
K3 K 0.0102(7) 0.5000 0.0704(6) 0.0392(11) Uani 1 2 d S
K4 K 0.0286(7) 0.5000 0.7155(8) 0.0553(17) Uani 1 2 d S
K5 K 0.3551(8) 0.5000 0.3076(6) 0.0466(14) Uani 1 2 d S

loop_
_atom_site_aniso_label
_atom_site_aniso_U_11
_atom_site_aniso_U_22
_atom_site_aniso_U_33
_atom_site_aniso_U_23
_atom_site_aniso_U_13
_atom_site_aniso_U_12
W3 0.0404(4) 0.0273(4) 0.0376(4) 0.000 0.0074(3) 0.000
W2 0.0389(3) 0.0272(3) 0.0311(3) 0.000 0.0032(2) 0.000
W1 0.0314(3) 0.0250(3) 0.0335(3) 0.000 0.0066(2) 0.000
F2 0.041(6) 0.052(7) 0.042(7) 0.000 0.004(5) 0.000
F3 0.039(5) 0.035(5) 0.032(5) 0.000 0.001(4) 0.000
F4 0.032(5) 0.045(6) 0.040(6) 0.000 -0.001(4) 0.000
F1 0.042(6) 0.136(18) 0.051(8) 0.000 0.011(6) 0.000
O9 0.012(4) 0.012(4) 0.067(7) 0.000 0.007(5) 0.000
O2 0.075(5) 0.076(5) 0.075(5) 0.000 0.0158(15) 0.000
O7 0.033(5) 0.041(7) 0.038(6) 0.000 0.006(5) 0.000
O8 0.062(9) 0.061(9) 0.017(5) 0.000 0.007(6) 0.000
O3 0.133(19) 0.017(6) 0.052(10) 0.000 -0.031(11) 0.000
O4 0.030(5) 0.060(8) 0.018(5) 0.000 -0.002(4) 0.000
O6 0.085(9) 0.034(6) 0.052(7) 0.000 0.023(7) 0.000
O5 0.018(5) 0.20(3) 0.050(10) 0.000 0.015(6) 0.000
O1 0.042(7) 0.039(7) 0.031(6) 0.000 0.009(5) 0.000
I1 0.0723(10) 0.0305(7) 0.0891(13) 0.000 0.0533(10) 0.000
O10 0.042(6) 0.051(7) 0.036(6) 0.000 0.018(5) 0.000
O11 0.034(7) 0.034(7) 0.032(8) 0.001(6) 0.000(6) 0.013(6)
O12 0.034(7) 0.032(7) 0.029(8) 0.001(6) -0.007(6) 0.000(6)
K1 0.034(2) 0.035(2) 0.043(2) 0.000 0.007(2) 0.000
K2 0.046(2) 0.038(2) 0.044(2) 0.000 0.0130(19) 0.000
K3 0.039(2) 0.033(2) 0.041(2) 0.000 -0.0037(18) 0.000
K4 0.060(4) 0.040(2) 0.065(4) 0.000 0.013(3) 0.000
K5 0.050(3) 0.043(3) 0.047(3) 0.000 0.010(2) 0.000

loop_
_atom_type_symbol
_atom_type_description
_atom_type_scat_dispersion_real
_atom_type_scat_dispersion_imag
_atom_type_scat_source
F F 0.0171 0.0103 'International Tables Vol C Tables 4.2.6.8 and 6.1.1.4'
I I -0.4742 1.8119 'International Tables Vol C Tables 4.2.6.8 and 6.1.1.4'
K K 0.2009 0.2494 'International Tables Vol C Tables 4.2.6.8 and 6.1.1.4'
O O 0.0106 0.0060 'International Tables Vol C Tables 4.2.6.8 and 6.1.1.4'
W W -0.8490 6.8722 'International Tables Vol C Tables 4.2.6.8 and 6.1.1.4'

loop_
_geom_angle_atom_site_label_1
_geom_angle_atom_site_label_2
_geom_angle_atom_site_label_3
_geom_angle
_geom_angle_site_symmetry_1
_geom_angle_site_symmetry_3
O1 W3 O2 97.1(10) . .
O1 W3 O3 98.7(6) . 1_545
O2 W3 O3 93.8(9) . 1_545
O1 W3 O3 98.7(6) . .
O2 W3 O3 93.8(9) . .
O3 W3 O3 160.0(12) 1_545 .
O1 W3 F1 94.4(7) . .
O2 W3 F1 168.5(11) . .
O3 W3 F1 84.4(9) 1_545 .
O3 W3 F1 84.4(9) . .
O1 W3 F2 174.4(6) . .
O2 W3 F2 88.5(9) . .
O3 W3 F2 80.9(6) 1_545 .
O3 W3 F2 80.9(6) . .
F1 W3 F2 80.0(6) . .
O1 W3 K1 47.7(4) . 1_556
O2 W3 K1 62.0(7) . 1_556
O3 W3 K1 128.9(7) 1_545 1_556
O3 W3 K1 70.8(7) . 1_556
F1 W3 K1 127.4(4) . 1_556
F2 W3 K1 136.4(2) . 1_556
O1 W3 K1 47.7(4) . 1_546
O2 W3 K1 62.0(7) . 1_546
O3 W3 K1 70.8(7) 1_545 1_546
O3 W3 K1 128.9(7) . 1_546
F1 W3 K1 127.4(4) . 1_546
F2 W3 K1 136.4(2) . 1_546
K1 W3 K1 58.15(7) 1_556 1_546
O1 W3 K2 140.4(3) . 1_545
O2 W3 K2 59.0(7) . 1_545
O3 W3 K2 56.7(8) 1_545 1_545
O3 W3 K2 112.9(7) . 1_545
F1 W3 K2 111.2(4) . 1_545
F2 W3 K2 43.5(3) . 1_545
K1 W3 K2 120.98(12) 1_556 1_545
K1 W3 K2 92.95(10) 1_546 1_545
O1 W3 K2 140.4(3) . .
O2 W3 K2 59.0(7) . .
O3 W3 K2 112.9(7) 1_545 .
O3 W3 K2 56.7(8) . .
F1 W3 K2 111.2(4) . .
F2 W3 K2 43.5(3) . .
K1 W3 K2 92.95(10) 1_556 .
K1 W3 K2 120.98(12) 1_546 .
K2 W3 K2 56.95(9) 1_545 .
O1 W3 K4 136.0(4) . 1_545
O2 W3 K4 115.5(7) . 1_545
O3 W3 K4 52.9(6) 1_545 1_545
O3 W3 K4 107.3(6) . 1_545
F1 W3 K4 54.7(4) . 1_545
F2 W3 K4 39.9(2) . 1_545
K1 W3 K4 176.35(14) 1_556 1_545
K1 W3 K4 123.61(6) 1_546 1_545
K2 W3 K4 56.59(12) 1_545 1_545
K2 W3 K4 83.42(13) . 1_545
O1 W3 K4 136.0(4) . .
O2 W3 K4 115.5(7) . .
O3 W3 K4 107.3(6) 1_545 .
O3 W3 K4 52.9(6) . .
F1 W3 K4 54.7(4) . .
F2 W3 K4 39.9(2) . .
K1 W3 K4 123.61(6) 1_556 .
K1 W3 K4 176.35(14) 1_546 .
K2 W3 K4 83.42(13) 1_545 .
K2 W3 K4 56.59(12) . .
K4 W3 K4 54.42(11) 1_545 .
O5 W2 O4 97.2(7) . .
O5 W2 O6 100.5(7) . .
O4 W2 O6 92.5(7) . .
O5 W2 O6 100.5(7) . 1_545
O4 W2 O6 92.5(7) . 1_545
O6 W2 O6 157.7(12) . 1_545
O5 W2 F3 90.9(7) . .
O4 W2 F3 171.9(6) . .
O6 W2 F3 86.0(6) . .
O6 W2 F3 86.0(6) 1_545 .
O5 W2 O2 173.3(11) . .
O4 W2 O2 89.4(9) . .
O6 W2 O2 79.2(7) . .
O6 W2 O2 79.2(7) 1_545 .
F3 W2 O2 82.5(8) . .
O5 W2 K3 56.8(5) . 1_656
O4 W2 K3 137.9(3) . 1_656
O6 W2 K3 64.8(7) . 1_656
O6 W2 K3 122.4(7) 1_545 1_656
F3 W2 K3 47.9(3) . 1_656
O2 W2 K3 117.7(6) . 1_656
O5 W2 K3 56.8(5) . 1_646
O4 W2 K3 137.9(3) . 1_646
O6 W2 K3 122.4(7) . 1_646
O6 W2 K3 64.8(7) 1_545 1_646
F3 W2 K3 47.9(3) . 1_646
O2 W2 K3 117.7(6) . 1_646
K3 W2 K3 58.70(10) 1_656 1_646
O5 W2 K2 126.4(5) . 1_545
O4 W2 K2 44.1(3) . 1_545
O6 W2 K2 113.8(7) . 1_545
O6 W2 K2 57.8(7) 1_545 1_545
F3 W2 K2 129.8(3) . 1_545
O2 W2 K2 59.1(6) . 1_545
K3 W2 K2 176.82(15) 1_656 1_545
K3 W2 K2 122.09(6) 1_646 1_545
O5 W2 K2 126.4(5) . .
O4 W2 K2 44.1(3) . .
O6 W2 K2 57.8(7) . .
O6 W2 K2 113.8(7) 1_545 .
F3 W2 K2 129.8(3) . .
O2 W2 K2 59.1(6) . .
K3 W2 K2 122.09(6) 1_656 .
K3 W2 K2 176.82(15) 1_646 .
K2 W2 K2 56.93(9) 1_545 .
O5 W2 K1 115.3(5) . 1_556
O4 W2 K1 135.3(3) . 1_556
O6 W2 K1 53.7(6) . 1_556
O6 W2 K1 109.5(6) 1_545 1_556
F3 W2 K1 39.0(2) . 1_556
O2 W2 K1 59.0(6) . 1_556
K3 W2 K1 58.68(11) 1_656 1_556
K3 W2 K1 86.74(11) 1_646 1_556
K2 W2 K1 118.14(11) 1_545 1_556
K2 W2 K1 91.23(9) . 1_556
O5 W2 K1 115.3(5) . 1_546
O4 W2 K1 135.3(3) . 1_546
O6 W2 K1 109.5(6) . 1_546
O6 W2 K1 53.7(6) 1_545 1_546
F3 W2 K1 39.0(2) . 1_546
O2 W2 K1 59.0(6) . 1_546
K3 W2 K1 86.74(12) 1_656 1_546
K3 W2 K1 58.68(11) 1_646 1_546
K2 W2 K1 91.23(9) 1_545 1_546
K2 W2 K1 118.14(11) . 1_546
K1 W2 K1 56.35(8) 1_556 1_546
O8 W1 O7 103.6(8) . .
O8 W1 O9 94.6(5) . 1_545
O7 W1 O9 98.3(3) . 1_545
O8 W1 O9 94.6(5) . .
O7 W1 O9 98.3(3) . .
O9 W1 O9 158.5(7) 1_545 .
O8 W1 F4 89.5(7) . .
O7 W1 F4 166.9(6) . .
O9 W1 F4 80.4(3) 1_545 .
O9 W1 F4 80.4(3) . .
O8 W1 O4 164.8(7) . .
O7 W1 O4 91.6(6) . .
O9 W1 O4 83.0(5) 1_545 .
O9 W1 O4 83.0(5) . .
F4 W1 O4 75.3(5) . .
O8 W1 K5 61.2(5) . 1_545
O7 W1 K5 145.3(2) . 1_545
O9 W1 K5 55.9(4) 1_545 1_545
O9 W1 K5 113.2(4) . 1_545
F4 W1 K5 42.8(2) . 1_545
O4 W1 K5 105.8(3) . 1_545
O8 W1 K5 61.2(5) . .
O7 W1 K5 145.3(2) . .
O9 W1 K5 113.2(4) 1_545 .
O9 W1 K5 55.9(4) . .
F4 W1 K5 42.8(2) . .
O4 W1 K5 105.8(3) . .
K5 W1 K5 58.11(12) 1_545 .
O8 W1 K2 119.3(5) . 1_545
O7 W1 K2 126.1(4) . 1_545
O9 W1 K2 50.5(4) 1_545 1_545
O9 W1 K2 108.3(4) . 1_545
F4 W1 K2 43.9(3) . 1_545
O4 W1 K2 48.4(3) . 1_545
K5 W1 K2 58.12(12) 1_545 1_545
K5 W1 K2 86.67(13) . 1_545
O8 W1 K2 119.3(5) . .
O7 W1 K2 126.1(4) . .
O9 W1 K2 108.3(4) 1_545 .
O9 W1 K2 50.5(4) . .
F4 W1 K2 43.9(3) . .
O4 W1 K2 48.4(3) . .
K5 W1 K2 86.67(13) 1_545 .
K5 W1 K2 58.12(12) . .
K2 W1 K2 57.87(8) 1_545 .
W3 F2 K2 105.7(4) . 1_545
W3 F2 K2 105.7(4) . .
K2 F2 K2 83.7(4) 1_545 .
W3 F2 K4 111.8(4) . 1_545
K2 F2 K4 84.9(2) 1_545 1_545
K2 F2 K4 142.5(6) . 1_545
W3 F2 K4 111.8(4) . .
K2 F2 K4 142.5(6) 1_545 .
K2 F2 K4 84.9(2) . .
K4 F2 K4 82.8(4) 1_545 .
W2 F3 K1 112.4(4) . 1_556
W2 F3 K1 112.4(4) . 1_546
K1 F3 K1 87.8(4) 1_556 1_546
W2 F3 K3 100.1(4) . 1_656
K1 F3 K3 86.22(17) 1_556 1_656
K1 F3 K3 146.6(5) 1_546 1_656
W2 F3 K3 100.1(4) . 1_646
K1 F3 K3 146.6(5) 1_556 1_646
K1 F3 K3 86.22(17) 1_546 1_646
K3 F3 K3 81.0(4) 1_656 1_646
W1 F4 K5 105.3(4) . 1_545
W1 F4 K5 105.3(4) . .
K5 F4 K5 87.2(4) 1_545 .
W1 F4 K2 104.1(4) . .
K5 F4 K2 150.5(5) 1_545 .
K5 F4 K2 86.39(16) . .
W1 F4 K2 104.1(4) . 1_545
K5 F4 K2 86.39(16) 1_545 1_545
K5 F4 K2 150.5(5) . 1_545
K2 F4 K2 85.1(4) . 1_545
W3 F1 K3 129.6(4) . 1_546
W3 F1 K3 129.6(4) . 1_556
K3 F1 K3 86.2(5) 1_546 1_556
W3 F1 K4 97.6(5) . 1_545
K3 F1 K4 80.1(3) 1_546 1_545
K3 F1 K4 126.0(5) 1_556 1_545
W3 F1 K4 97.6(5) . .
K3 F1 K4 126.0(5) 1_546 .
K3 F1 K4 80.1(3) 1_556 .
K4 F1 K4 67.4(4) 1_545 .
W1 O9 W1 158.5(7) 1_565 .
W1 O9 K2 100.6(4) 1_565 .
W1 O9 K2 100.6(4) . .
W1 O9 K5 94.6(4) 1_565 .
W1 O9 K5 94.6(4) . .
K2 O9 K5 73.9(3) . .
W3 O2 W2 178.1(16) . .
W3 O2 K2 93.2(8) . 1_545
W2 O2 K2 88.4(7) . 1_545
W3 O2 K2 93.2(8) . .
W2 O2 K2 88.4(7) . .
K2 O2 K2 67.5(5) 1_545 .
W3 O2 K1 89.6(8) . 1_556
W2 O2 K1 88.8(7) . 1_556
K2 O2 K1 177.2(8) 1_545 1_556
K2 O2 K1 112.79(7) . 1_556
W3 O2 K1 89.6(8) . 1_546
W2 O2 K1 88.8(7) . 1_546
K2 O2 K1 112.79(7) 1_545 1_546
K2 O2 K1 177.2(8) . 1_546
K1 O2 K1 66.8(5) 1_556 1_546
W1 O7 K4 130.9(4) . 1_655
W1 O7 K4 130.9(4) . 1_645
K4 O7 K4 81.3(4) 1_655 1_645
W1 O8 K1 137.2(2) . 1_545
W1 O8 K1 137.2(2) . .
K1 O8 K1 84.5(4) 1_545 .
W1 O8 K5 91.7(6) . 1_545
K1 O8 K5 71.7(3) 1_545 1_545
K1 O8 K5 115.5(6) . 1_545
W1 O8 K5 91.7(6) . .
K1 O8 K5 115.5(6) 1_545 .
K1 O8 K5 71.7(3) . .
K5 O8 K5 67.3(4) 1_545 .
W3 O3 W3 160.0(12) 1_565 .
W3 O3 K2 94.5(8) 1_565 .
W3 O3 K2 94.5(8) . .
W3 O3 K4 99.9(6) 1_565 .
W3 O3 K4 99.9(6) . .
K2 O3 K4 70.4(5) . .
W2 O4 W1 143.9(7) . .
W2 O4 K2 110.5(4) . 1_545
W1 O4 K2 96.8(4) . 1_545
W2 O4 K2 110.5(4) . .
W1 O4 K2 96.8(4) . .
K2 O4 K2 79.9(4) 1_545 .
W2 O6 W2 157.7(12) 1_565 .
W2 O6 K1 97.8(6) 1_565 1_556
W2 O6 K1 97.8(6) . 1_556
W2 O6 K2 93.1(7) 1_565 .
W2 O6 K2 93.1(7) . .
K1 O6 K2 118.7(7) 1_556 .
W2 O5 K4 129.8(5) . 1_655
W2 O5 K4 129.8(5) . 1_645
K4 O5 K4 83.4(4) 1_655 1_645
W2 O5 K3 95.5(6) . 1_656
K4 O5 K3 82.0(3) 1_655 1_656
K4 O5 K3 129.5(6) 1_645 1_656
W2 O5 K3 95.5(6) . 1_646
K4 O5 K3 129.5(6) 1_655 1_646
K4 O5 K3 82.0(3) 1_645 1_646
K3 O5 K3 71.3(4) 1_656 1_646
W3 O1 K1 106.1(5) . 1_556
W3 O1 K1 106.1(5) . 1_546
K1 O1 K1 78.3(4) 1_556 1_546
W3 O1 K5 129.5(5) . 1_556
K1 O1 K5 75.6(3) 1_556 1_556
K1 O1 K5 123.0(5) 1_546 1_556
W3 O1 K5 129.5(5) . 1_546
K1 O1 K5 123.0(5) 1_556 1_546
K1 O1 K5 75.6(3) 1_546 1_546
K5 O1 K5 77.9(4) 1_556 1_546
O10 I1 O12 95.4(6) . .
O10 I1 O12 95.4(6) . 2
O12 I1 O12 88.3(9) . 2
O10 I1 O11 90.3(6) . 2
O12 I1 O11 174.2(6) . 2
O12 I1 O11 90.6(7) 2 2
O10 I1 O11 90.3(6) . .
O12 I1 O11 90.6(7) . .
O12 I1 O11 174.2(6) 2 .
O11 I1 O11 90.0(10) 2 .
O10 I1 K3 46.7(4) . 1_545
O12 I1 K3 142.0(5) . 1_545
O12 I1 K3 96.9(5) 2 1_545
O11 I1 K3 43.8(5) 2 1_545
O11 I1 K3 87.5(5) . 1_545
O10 I1 K3 46.7(4) . .
O12 I1 K3 96.9(5) . .
O12 I1 K3 142.0(5) 2 .
O11 I1 K3 87.5(5) 2 .
O11 I1 K3 43.8(5) . .
K3 I1 K3 57.32(10) 1_545 .
O10 I1 K5 40.0(3) . .
O12 I1 K5 55.6(5) . .
O12 I1 K5 95.8(5) 2 .
O11 I1 K5 130.2(5) 2 .
O11 I1 K5 88.2(5) . .
K3 I1 K5 86.46(12) 1_545 .
K3 I1 K5 58.58(11) . .
O10 I1 K5 40.0(3) . 1_545
O12 I1 K5 95.8(5) . 1_545
O12 I1 K5 55.6(5) 2 1_545
O11 I1 K5 88.2(5) 2 1_545
O11 I1 K5 130.2(5) . 1_545
K3 I1 K5 58.58(11) 1_545 1_545
K3 I1 K5 86.46(12) . 1_545
K5 I1 K5 57.26(10) . 1_545
O10 I1 K4 137.5(4) . .
O12 I1 K4 42.1(5) . .
O12 I1 K4 83.7(5) 2 .
O11 I1 K4 132.1(5) 2 .
O11 I1 K4 91.7(5) . .
K3 I1 K4 175.79(14) 1_545 .
K3 I1 K4 124.19(6) . .
K5 I1 K4 97.64(13) . .
K5 I1 K4 124.60(18) 1_545 .
O10 I1 K4 137.5(4) . 1_545
O12 I1 K4 83.7(5) . 1_545
O12 I1 K4 42.1(5) 2 1_545
O11 I1 K4 91.7(5) 2 1_545
O11 I1 K4 132.1(5) . 1_545
K3 I1 K4 124.19(6) 1_545 1_545
K3 I1 K4 175.79(14) . 1_545
K5 I1 K4 124.60(18) . 1_545
K5 I1 K4 97.64(13) 1_545 1_545
K4 I1 K4 53.99(10) . 1_545
I1 O10 K5 114.8(5) . .
I1 O10 K5 114.8(5) . 1_545
K5 O10 K5 85.3(5) . 1_545
I1 O10 K3 106.5(5) . 1_545
K5 O10 K3 138.2(5) . 1_545
K5 O10 K3 83.7(2) 1_545 1_545
I1 O10 K3 106.5(5) . .
K5 O10 K3 83.7(2) . .
K5 O10 K3 138.2(5) 1_545 .
K3 O10 K3 78.4(4) 1_545 .
O11 O11 I1 135.0(5) 2_565 .
O11 O11 K1 80.2(4) 2_565 1_455
I1 O11 K1 142.8(8) . 1_455
O11 O11 K3 80.7(3) 2_565 .
I1 O11 K3 106.8(6) . .
K1 O11 K3 88.1(5) 1_455 .
O12 O12 I1 134.1(5) 2_565 .
O12 O12 K2 80.0(4) 2_565 .
I1 O12 K2 143.5(8) . .
O12 O12 K4 80.6(4) 2_565 .
I1 O12 K4 111.1(7) . .
K2 O12 K4 83.1(4) . .
O12 O12 K5 81.4(3) 2_565 .
I1 O12 K5 93.8(6) . .
K2 O12 K5 77.0(4) . .
K4 O12 K5 155.2(6) . .
O11 K1 O11 19.7(7) 2_665 1_655
O11 K1 F3 69.5(4) 2_665 1_564
O11 K1 F3 83.5(5) 1_655 1_564
O11 K1 F3 83.5(5) 2_665 1_554
O11 K1 F3 69.5(4) 1_655 1_554
F3 K1 F3 87.8(4) 1_564 1_554
O11 K1 O8 69.6(5) 2_665 1_565
O11 K1 O8 83.2(5) 1_655 1_565
F3 K1 O8 87.4(3) 1_564 1_565
F3 K1 O8 152.6(4) 1_554 1_565
O11 K1 O8 83.2(5) 2_665 .
O11 K1 O8 69.6(5) 1_655 .
F3 K1 O8 152.6(4) 1_564 .
F3 K1 O8 87.4(3) 1_554 .
O8 K1 O8 84.5(4) 1_565 .
O11 K1 O1 145.5(5) 2_665 1_554
O11 K1 O1 127.5(4) 1_655 1_554
F3 K1 O1 142.4(4) 1_564 1_554
F3 K1 O1 85.2(3) 1_554 1_554
O8 K1 O1 114.1(4) 1_565 1_554
O8 K1 O1 63.8(4) . 1_554
O11 K1 O1 127.5(4) 2_665 1_564
O11 K1 O1 145.5(5) 1_655 1_564
F3 K1 O1 85.2(3) 1_564 1_564
F3 K1 O1 142.4(4) 1_554 1_564
O8 K1 O1 63.8(4) 1_565 1_564
O8 K1 O1 114.1(4) . 1_564
O1 K1 O1 78.3(4) 1_554 1_564
O11 K1 O6 104.9(6) 2_665 1_554
O11 K1 O6 104.9(6) 1_655 1_554
F3 K1 O6 53.4(3) 1_564 1_554
F3 K1 O6 53.4(3) 1_554 1_554
O8 K1 O6 137.6(2) 1_565 1_554
O8 K1 O6 137.6(2) . 1_554
O1 K1 O6 94.1(5) 1_554 1_554
O1 K1 O6 94.1(5) 1_564 1_554
O11 K1 O2 134.8(6) 2_665 1_554
O11 K1 O2 121.1(5) 1_655 1_554
F3 K1 O2 98.4(4) 1_564 1_554
F3 K1 O2 51.9(5) 1_554 1_554
O8 K1 O2 155.4(6) 1_565 1_554
O8 K1 O2 99.7(4) . 1_554
O1 K1 O2 49.7(5) 1_554 1_554
O1 K1 O2 92.8(4) 1_564 1_554
O6 K1 O2 45.5(4) 1_554 1_554
O11 K1 O2 121.1(5) 2_665 1_564
O11 K1 O2 134.8(6) 1_655 1_564
F3 K1 O2 51.9(5) 1_564 1_564
F3 K1 O2 98.4(4) 1_554 1_564
O8 K1 O2 99.7(4) 1_565 1_564
O8 K1 O2 155.4(6) . 1_564
O1 K1 O2 92.8(4) 1_554 1_564
O1 K1 O2 49.7(5) 1_564 1_564
O6 K1 O2 45.5(4) 1_554 1_564
O2 K1 O2 66.8(5) 1_554 1_564
O11 K1 K5 121.0(4) 2_665 .
O11 K1 K5 121.0(4) 1_655 .
F3 K1 K5 134.7(2) 1_564 .
F3 K1 K5 134.7(2) 1_554 .
O8 K1 K5 61.8(4) 1_565 .
O8 K1 K5 61.8(4) . .
O1 K1 K5 52.4(3) 1_554 .
O1 K1 K5 52.4(3) 1_564 .
O6 K1 K5 133.3(4) 1_554 .
O2 K1 K5 98.7(4) 1_554 .
O2 K1 K5 98.7(4) 1_564 .
F4 K2 F4 85.1(4) . 1_565
F4 K2 O12 73.3(5) . .
F4 K2 O12 87.0(5) 1_565 .
F4 K2 O12 87.0(5) . 2_565
F4 K2 O12 73.3(5) 1_565 2_565
O12 K2 O12 20.0(8) . 2_565
F4 K2 F2 91.9(3) . .
F4 K2 F2 159.3(5) 1_565 .
O12 K2 F2 72.6(5) . .
O12 K2 F2 86.2(5) 2_565 .
F4 K2 F2 159.3(5) . 1_565
F4 K2 F2 91.9(3) 1_565 1_565
O12 K2 F2 86.2(5) . 1_565
O12 K2 F2 72.6(5) 2_565 1_565
F2 K2 F2 83.7(4) . 1_565
F4 K2 O4 107.5(4) . 1_565
F4 K2 O4 55.5(3) 1_565 1_565
O12 K2 O4 141.5(5) . 1_565
O12 K2 O4 124.1(4) 2_565 1_565
F2 K2 O4 143.9(5) . 1_565
F2 K2 O4 87.2(3) 1_565 1_565
F4 K2 O4 55.5(3) . .
F4 K2 O4 107.5(4) 1_565 .
O12 K2 O4 124.1(4) . .
O12 K2 O4 141.5(5) 2_565 .
F2 K2 O4 87.2(3) . .
F2 K2 O4 143.9(5) 1_565 .
O4 K2 O4 79.9(4) 1_565 .
F4 K2 O9 52.9(3) . .
F4 K2 O9 52.9(3) 1_565 .
O12 K2 O9 111.1(5) . .
O12 K2 O9 111.1(5) 2_565 .
F2 K2 O9 137.69(19) . .
F2 K2 O9 137.69(19) 1_565 .
O4 K2 O9 54.8(3) 1_565 .
O4 K2 O9 54.8(3) . .
F4 K2 O3 137.4(2) . .
F4 K2 O3 137.4(2) 1_565 .
O12 K2 O3 104.8(6) . .
O12 K2 O3 104.8(6) 2_565 .
F2 K2 O3 49.5(3) . .
F2 K2 O3 49.5(3) 1_565 .
O4 K2 O3 99.3(4) 1_565 .
O4 K2 O3 99.3(4) . .
O9 K2 O3 143.5(5) . .
F4 K2 O6 104.5(4) . .
F4 K2 O6 104.5(4) 1_565 .
O12 K2 O6 168.2(4) . .
O12 K2 O6 168.2(4) 2_565 .
F2 K2 O6 96.0(4) . .
F2 K2 O6 96.0(4) 1_565 .
O4 K2 O6 50.3(3) 1_565 .
O4 K2 O6 50.3(3) . .
O9 K2 O6 74.8(5) . .
O3 K2 O6 68.7(5) . .
F4 K2 O2 148.9(5) . 1_565
F4 K2 O2 96.0(4) 1_565 1_565
O12 K2 O2 137.8(6) . 1_565
O12 K2 O2 123.2(5) 2_565 1_565
F2 K2 O2 97.0(4) . 1_565
F2 K2 O2 51.7(4) 1_565 1_565
O4 K2 O2 51.5(5) 1_565 1_565
O4 K2 O2 95.2(4) . 1_565
O9 K2 O2 103.8(5) . 1_565
O3 K2 O2 48.3(5) . 1_565
O6 K2 O2 45.0(4) . 1_565
F1 K3 F1 86.2(5) 1_564 1_554
F1 K3 O11 140.1(5) 1_564 .
F1 K3 O11 123.1(4) 1_554 .
F1 K3 O11 123.1(4) 1_564 2_565
F1 K3 O11 140.1(5) 1_554 2_565
O11 K3 O11 18.6(7) . 2_565
F1 K3 F3 150.0(5) 1_564 1_454
F1 K3 F3 88.7(3) 1_554 1_454
O11 K3 F3 64.9(4) . 1_454
O11 K3 F3 77.6(4) 2_565 1_454
F1 K3 F3 88.7(3) 1_564 1_464
F1 K3 F3 150.0(5) 1_554 1_464
O11 K3 F3 77.6(4) . 1_464
O11 K3 F3 64.9(4) 2_565 1_464
F3 K3 F3 81.0(4) 1_454 1_464
F1 K3 O10 71.8(4) 1_564 1_565
F1 K3 O10 123.4(5) 1_554 1_565
O11 K3 O10 69.4(4) . 1_565
O11 K3 O10 56.2(4) 2_565 1_565
F3 K3 O10 133.7(4) 1_454 1_565
F3 K3 O10 82.5(3) 1_464 1_565
F1 K3 O10 123.4(5) 1_564 .
F1 K3 O10 71.8(4) 1_554 .
O11 K3 O10 56.2(4) . .
O11 K3 O10 69.4(4) 2_565 .
F3 K3 O10 82.5(3) 1_454 .
F3 K3 O10 133.7(4) 1_464 .
O10 K3 O10 78.4(4) 1_565 .
F1 K3 O5 101.6(5) 1_564 1_454
F1 K3 O5 53.5(4) 1_554 1_454
O11 K3 O5 117.4(4) . 1_454
O11 K3 O5 130.4(4) 2_565 1_454
F3 K3 O5 53.1(3) 1_454 1_454
F3 K3 O5 99.0(4) 1_464 1_454
O10 K3 O5 173.2(4) 1_565 1_454
O10 K3 O5 104.8(3) . 1_454
F1 K3 O5 53.5(4) 1_564 1_464
F1 K3 O5 101.6(5) 1_554 1_464
O11 K3 O5 130.4(4) . 1_464
O11 K3 O5 117.4(4) 2_565 1_464
F3 K3 O5 99.0(4) 1_454 1_464
F3 K3 O5 53.1(3) 1_464 1_464
O10 K3 O5 104.8(3) 1_565 1_464
O10 K3 O5 173.2(4) . 1_464
O5 K3 O5 71.3(4) 1_454 1_464
F1 K3 K3 46.9(2) 1_564 1_565
F1 K3 K3 133.1(2) 1_554 1_565
O11 K3 K3 99.3(3) . 1_565
O11 K3 K3 80.7(3) 2_565 1_565
F3 K3 K3 130.52(18) 1_454 1_565
F3 K3 K3 49.48(18) 1_464 1_565
O10 K3 K3 50.80(19) 1_565 1_565
O10 K3 K3 129.20(19) . 1_565
O5 K3 K3 125.7(2) 1_454 1_565
O5 K3 K3 54.3(2) 1_464 1_565
F1 K3 K3 133.1(2) 1_564 1_545
F1 K3 K3 46.9(2) 1_554 1_545
O11 K3 K3 80.7(3) . 1_545
O11 K3 K3 99.3(3) 2_565 1_545
F3 K3 K3 49.48(18) 1_454 1_545
F3 K3 K3 130.52(18) 1_464 1_545
O10 K3 K3 129.20(19) 1_565 1_545
O10 K3 K3 50.80(19) . 1_545
O5 K3 K3 54.3(2) 1_454 1_545
O5 K3 K3 125.7(2) 1_464 1_545
K3 K3 K3 180.0(4) 1_565 1_545
O5 K4 O5 83.4(4) 1_465 1_455
O5 K4 F2 83.8(3) 1_465 1_565
O5 K4 F2 140.6(6) 1_455 1_565
O5 K4 F2 140.6(6) 1_465 .
O5 K4 F2 83.8(3) 1_455 .
F2 K4 F2 82.8(4) 1_565 .
O5 K4 O7 114.8(5) 1_465 1_455
O5 K4 O7 63.4(5) 1_455 1_455
F2 K4 O7 153.7(4) 1_565 1_455
F2 K4 O7 92.0(3) . 1_455
O5 K4 O7 63.4(5) 1_465 1_465
O5 K4 O7 114.8(5) 1_455 1_465
F2 K4 O7 92.0(3) 1_565 1_465
F2 K4 O7 153.7(4) . 1_465
O7 K4 O7 81.3(4) 1_455 1_465
O5 K4 O12 126.5(5) 1_465 2_565
O5 K4 O12 144.2(5) 1_455 2_565
F2 K4 O12 69.5(4) 1_565 2_565
F2 K4 O12 82.2(4) . 2_565
O7 K4 O12 84.3(4) 1_455 2_565
O7 K4 O12 71.9(4) 1_465 2_565
O5 K4 O12 144.2(5) 1_465 .
O5 K4 O12 126.5(5) 1_455 .
F2 K4 O12 82.2(4) 1_565 .
F2 K4 O12 69.5(4) . .
O7 K4 O12 71.9(4) 1_455 .
O7 K4 O12 84.3(4) 1_465 .
O12 K4 O12 18.7(7) 2_565 .
O5 K4 O3 95.4(6) 1_465 .
O5 K4 O3 95.4(6) 1_455 .
F2 K4 O3 49.1(3) 1_565 .
F2 K4 O3 49.1(3) . .
O7 K4 O3 139.0(2) 1_455 .
O7 K4 O3 139.0(2) 1_465 .
O12 K4 O3 100.0(6) 2_565 .
O12 K4 O3 100.0(6) . .
O5 K4 F1 51.0(4) 1_465 1_565
O5 K4 F1 96.3(5) 1_455 1_565
F2 K4 F1 48.1(3) 1_565 1_565
F2 K4 F1 93.8(4) . 1_565
O7 K4 F1 158.1(4) 1_455 1_565
O7 K4 F1 101.8(3) 1_465 1_565
O12 K4 F1 117.4(4) 2_565 1_565
O12 K4 F1 129.8(4) . 1_565
O3 K4 F1 45.1(4) . 1_565
O5 K4 F1 96.3(5) 1_465 .
O5 K4 F1 51.0(4) 1_455 .
F2 K4 F1 93.8(4) 1_565 .
F2 K4 F1 48.1(3) . .
O7 K4 F1 101.8(3) 1_455 .
O7 K4 F1 158.1(4) 1_465 .
O12 K4 F1 129.8(4) 2_565 .
O12 K4 F1 117.4(4) . .
O3 K4 F1 45.1(4) . .
F1 K4 F1 67.4(4) 1_565 .
O5 K4 K4 48.3(2) 1_465 1_565
O5 K4 K4 131.7(2) 1_455 1_565
F2 K4 K4 48.60(18) 1_565 1_565
F2 K4 K4 131.40(18) . 1_565
O7 K4 K4 130.7(2) 1_455 1_565
O7 K4 K4 49.3(2) 1_465 1_565
O12 K4 K4 80.6(4) 2_565 1_565
O12 K4 K4 99.4(4) . 1_565
O3 K4 K4 90.000(2) . 1_565
F1 K4 K4 56.28(18) 1_565 1_565
F1 K4 K4 123.72(18) . 1_565
F4 K5 F4 87.2(4) 1_565 .
F4 K5 O10 135.2(4) 1_565 .
F4 K5 O10 77.0(3) . .
F4 K5 O10 77.0(3) 1_565 1_565
F4 K5 O10 135.2(4) . 1_565
O10 K5 O10 85.3(5) . 1_565
F4 K5 O1 149.2(5) 1_565 1_554
F4 K5 O1 89.5(3) . 1_554
O10 K5 O1 73.2(3) . 1_554
O10 K5 O1 124.3(5) 1_565 1_554
F4 K5 O1 89.5(3) 1_565 1_564
F4 K5 O1 149.2(5) . 1_564
O10 K5 O1 124.3(5) . 1_564
O10 K5 O1 73.2(3) 1_565 1_564
O1 K5 O1 77.9(4) 1_554 1_564
F4 K5 O9 51.3(3) 1_565 .
F4 K5 O9 51.3(3) . .
O10 K5 O9 128.2(3) . .
O10 K5 O9 128.2(3) 1_565 .
O1 K5 O9 104.6(4) 1_554 .
O1 K5 O9 104.6(4) 1_564 .
F4 K5 O12 79.3(4) 1_565 .
F4 K5 O12 66.9(4) . .
O10 K5 O12 55.9(4) . .
O10 K5 O12 69.0(4) 1_565 .
O1 K5 O12 127.0(4) 1_554 .
O1 K5 O12 142.1(4) 1_564 .
O9 K5 O12 96.4(4) . .
F4 K5 O12 66.9(4) 1_565 2_565
F4 K5 O12 79.3(4) . 2_565
O10 K5 O12 69.0(4) . 2_565
O10 K5 O12 55.9(4) 1_565 2_565
O1 K5 O12 142.1(4) 1_554 2_565
O1 K5 O12 127.0(4) 1_564 2_565
O9 K5 O12 96.4(4) . 2_565
O12 K5 O12 17.2(7) . 2_565
F4 K5 O8 51.9(3) 1_565 1_565
F4 K5 O8 98.5(4) . 1_565
O10 K5 O8 170.4(3) . 1_565
O10 K5 O8 103.6(3) 1_565 1_565
O1 K5 O8 98.5(4) 1_554 1_565
O1 K5 O8 56.7(3) 1_564 1_565
O9 K5 O8 48.2(3) . 1_565
O12 K5 O8 130.3(4) . 1_565
O12 K5 O8 118.8(4) 2_565 1_565
F4 K5 O8 98.5(4) 1_565 .
F4 K5 O8 51.9(3) . .
O10 K5 O8 103.6(3) . .
O10 K5 O8 170.4(3) 1_565 .
O1 K5 O8 56.7(3) 1_554 .
O1 K5 O8 98.5(4) 1_564 .
O9 K5 O8 48.2(3) . .
O12 K5 O8 118.8(4) . .
O12 K5 O8 130.3(4) 2_565 .
O8 K5 O8 67.3(4) 1_565 .
F4 K5 K1 98.2(3) 1_565 .
F4 K5 K1 98.2(3) . .
O10 K5 K1 125.2(3) . .
O10 K5 K1 125.2(3) 1_565 .
O1 K5 K1 52.0(3) 1_554 .
O1 K5 K1 52.0(3) 1_564 .
O9 K5 K1 71.1(3) . .
O12 K5 K1 164.9(3) . .
O12 K5 K1 164.9(3) 2_565 .
O8 K5 K1 46.5(2) 1_565 .
O8 K5 K1 46.5(2) . .

loop_
_geom_bond_atom_site_label_1
_geom_bond_atom_site_label_2
_geom_bond_distance
_geom_bond_site_symmetry_2
W3 O1 1.757(15) .
W3 O2 1.82(2) .
W3 O3 1.885(4) 1_545
W3 O3 1.885(4) .
W3 F1 1.902(14) .
W3 F2 2.071(13) .
W3 K1 3.820(4) 1_556
W3 K1 3.820(4) 1_546
W3 K2 3.893(5) 1_545
W3 K2 3.893(5) .
W3 K4 4.059(7) 1_545
W3 K4 4.059(7) .
W2 O5 1.767(14) .
W2 O4 1.785(12) .
W2 O6 1.892(4) .
W2 O6 1.892(4) 1_545
W2 F3 2.033(12) .
W2 O2 2.09(2) .
W2 K3 3.787(6) 1_656
W2 K3 3.787(6) 1_646
W2 K2 3.894(6) 1_545
W2 K2 3.894(6) .
W2 K1 3.931(5) 1_556
W2 K1 3.931(5) 1_546
W1 O8 1.742(13) .
W1 O7 1.750(13) .
W1 O9 1.889(2) 1_545
W1 O9 1.889(2) .
W1 F4 2.094(11) .
W1 O4 2.201(12) .
W1 K5 3.822(7) 1_545
W1 K5 3.822(7) .
W1 K2 3.837(5) 1_545
W1 K2 3.837(5) .
F2 K2 2.783(10) 1_545
F2 K2 2.783(10) .
F2 K4 2.807(10) 1_545
F2 K4 2.807(10) .
F3 K1 2.677(9) 1_556
F3 K1 2.677(9) 1_546
F3 K3 2.857(10) 1_656
F3 K3 2.857(10) 1_646
F4 K5 2.691(10) 1_545
F4 K5 2.691(10) .
F4 K2 2.744(10) .
F4 K2 2.744(10) 1_545
F1 K3 2.716(12) 1_546
F1 K3 2.716(12) 1_556
F1 K4 3.343(16) 1_545
F1 K4 3.343(16) .
O9 W1 1.889(2) 1_565
O9 K2 3.010(14) .
O9 K5 3.175(16) .
O2 K2 3.34(2) 1_545
O2 K2 3.34(2) .
O2 K1 3.37(2) 1_556
O2 K1 3.37(2) 1_546
O7 K4 2.848(12) 1_655
O7 K4 2.848(12) 1_645
O8 K1 2.760(11) 1_545
O8 K1 2.760(11) .
O8 K5 3.351(17) 1_545
O8 K5 3.351(17) .
O3 W3 1.885(4) 1_565
O3 K2 3.26(3) .
O3 K4 3.29(2) .
O4 K2 2.891(11) 1_545
O4 K2 2.891(11) .
O6 W2 1.892(4) 1_565
O6 K1 3.20(2) 1_556
O6 K2 3.30(3) .
O5 K4 2.789(12) 1_655
O5 K4 2.789(12) 1_645
O5 K3 3.183(16) 1_656
O5 K3 3.183(16) 1_646
O1 K1 2.939(12) 1_556
O1 K1 2.939(12) 1_546
O1 K5 2.952(12) 1_556
O1 K5 2.952(12) 1_546
I1 O10 1.822(12) .
I1 O12 1.980(16) .
I1 O12 1.980(16) 2
I1 O11 1.986(15) 2
I1 O11 1.986(15) .
I1 K3 3.870(6) 1_545
I1 K3 3.870(6) .
I1 K5 3.874(6) .
I1 K5 3.874(6) 1_545
I1 K4 4.089(7) .
I1 K4 4.089(7) 1_545
O10 K5 2.740(12) .
O10 K5 2.740(12) 1_545
O10 K3 2.937(12) 1_545
O10 K3 2.937(12) .
O11 O11 0.90(3) 2_565
O11 K1 2.645(16) 1_455
O11 K3 2.797(18) .
O12 O12 0.95(4) 2_565
O12 K2 2.748(16) .
O12 K4 2.937(18) .
O12 K5 3.201(17) .
K1 O11 2.645(16) 2_665
K1 O11 2.645(16) 1_655
K1 F3 2.677(10) 1_564
K1 F3 2.677(9) 1_554
K1 O8 2.760(11) 1_565
K1 O1 2.939(12) 1_554
K1 O1 2.939(12) 1_564
K1 O6 3.20(2) 1_554
K1 O2 3.37(2) 1_554
K1 O2 3.37(2) 1_564
K1 K5 3.611(7) .
K2 F4 2.744(10) 1_565
K2 O12 2.748(16) 2_565
K2 F2 2.783(10) 1_565
K2 O4 2.891(11) 1_565
K2 O2 3.34(2) 1_565
K3 F1 2.716(12) 1_564
K3 F1 2.716(12) 1_554
K3 O11 2.797(18) 2_565
K3 F3 2.857(10) 1_454
K3 F3 2.857(10) 1_464
K3 O10 2.937(12) 1_565
K3 O5 3.183(16) 1_454
K3 O5 3.183(16) 1_464
K3 K3 3.7122(2) 1_565
K3 K3 3.7122(2) 1_545
K4 O5 2.789(12) 1_465
K4 O5 2.789(12) 1_455
K4 F2 2.807(10) 1_565
K4 O7 2.848(12) 1_455
K4 O7 2.848(12) 1_465
K4 O12 2.937(18) 2_565
K4 F1 3.343(16) 1_565
K4 K4 3.7122(2) 1_565
K5 F4 2.691(10) 1_565
K5 O10 2.740(12) 1_565
K5 O1 2.952(12) 1_554
K5 O1 2.952(12) 1_564
K5 O12 3.201(17) 2_565
K5 O8 3.351(17) 1_565
